data_2300696
loop_
_publ_author_name
'Lu, Guihua'
'Zhou, Hengwei'
'Wei, Lai'
'Zhao, Xingyu'
'Li, Zhipeng'
'Huang, Yineng'

_publ_section_title
;
 Growth and characterization of large centimetre-size levoglucosan single
 crystals
;
_journal_coeditor_code EI5091SUP1
_journal_issue 2
_journal_name_full 'Journal of Applied Crystallography'
_journal_page_first 468
_journal_page_last 476
_journal_paper_doi 10.1107/S1600576723001371
_journal_volume 56
_journal_year 2023
_chemical_absolute_configuration 'C6 H10 O5'
_chemical_formula_moiety 'C6 H10 O5'
_chemical_formula_sum 'C6 H10 O5'
_chemical_formula_weight 162.14
_space_group_crystal_system orthorhombic
_space_group_IT_number 19
_space_group_name_Hall 'P 2ac 2ab'
_space_group_name_H-M_alt 'P 21 21 21'
_atom_sites_solution_hydrogens difmap
_audit_creation_date 2020-09-22
_audit_creation_method
;
Olex2 1.2
(compiled 2018.05.29 svn.r3508 for OlexSys, GUI svn.r5506)
;
_cell_angle_alpha 90
_cell_angle_beta 90
_cell_angle_gamma 90
_cell_formula_units_Z 4
_cell_length_a 6.6601(17)
_cell_length_b 7.5006(19)
_cell_length_c 13.260(3)
_cell_measurement_reflns_used 1456
_cell_measurement_temperature 246(2)
_cell_measurement_theta_max 24.39
_cell_measurement_theta_min 3.07
_cell_volume 662.4(3)
_computing_cell_refinement 'SAINT v8.34A (Bruker, 2013)'
_computing_data_reduction 'SAINT v8.34A (Bruker, 2013)'
_computing_molecular_graphics 'Olex2 (Dolomanov et al., 2009)'
_computing_publication_material 'Olex2 (Dolomanov et al., 2009)'
_computing_structure_refinement 'ShelXL (Sheldrick, 2015)'
_computing_structure_solution 'SHELXS-97 (Sheldrick, 1990)'
_diffrn_ambient_temperature 246.15
_diffrn_measured_fraction_theta_full 1.000
_diffrn_measured_fraction_theta_max 1.000
_diffrn_measurement_device_type 'CCD area detector'
_diffrn_measurement_method 'phi and omega scans'
_diffrn_radiation_monochromator graphite
_diffrn_radiation_type MoK\a
_diffrn_radiation_wavelength 0.71073
_diffrn_reflns_av_R_equivalents 0.0306
_diffrn_reflns_av_unetI/netI 0.0383
_diffrn_reflns_Laue_measured_fraction_full 1.000
_diffrn_reflns_Laue_measured_fraction_max 1.000
_diffrn_reflns_limit_h_max 8
_diffrn_reflns_limit_h_min -7
_diffrn_reflns_limit_k_max 9
_diffrn_reflns_limit_k_min -9
_diffrn_reflns_limit_l_max 9
_diffrn_reflns_limit_l_min -17
_diffrn_reflns_number 4080
_diffrn_reflns_point_group_measured_fraction_full 1.000
_diffrn_reflns_point_group_measured_fraction_max 0.997
_diffrn_reflns_theta_full 25.242
_diffrn_reflns_theta_max 27.318
_diffrn_reflns_theta_min 3.072
_exptl_absorpt_coefficient_mu 0.144
_exptl_absorpt_correction_T_max 0.7456
_exptl_absorpt_correction_T_min 0.6898
_exptl_absorpt_correction_type none
_exptl_absorpt_process_details
;
SADABS-2014/5 (Bruker,2014/5) was used for absorption correction.
wR2(int) was 0.0556 before and 0.0457 after correction.
The Ratio of minimum to maximum transmission is 0.9252.
The \l/2 correction factor is 0.00150.
;
_exptl_crystal_density_diffrn 1.626
_exptl_crystal_density_method 'not measured'
_exptl_crystal_description block
_exptl_crystal_F_000 344
_refine_diff_density_max 0.166
_refine_diff_density_min -0.146
_refine_diff_density_rms 0.038
_refine_ls_abs_structure_details
;
 Flack x determined using 481 quotients [(I+)-(I-)]/[(I+)+(I-)]
 (Parsons, Flack and Wagner, Acta Cryst. B69 (2013) 249-259).
;
_refine_ls_abs_structure_Flack -0.1(8)
_refine_ls_extinction_coef 0.085(8)
_refine_ls_extinction_expression Fc^*^=kFc[1+0.001xFc^2^\l^3^/sin(2\q)]^-1/4^
_refine_ls_extinction_method 'SHELXL-2018/3 (Sheldrick 2018)'
_refine_ls_goodness_of_fit_ref 1.039
_refine_ls_hydrogen_treatment refall
_refine_ls_matrix_type full
_refine_ls_number_parameters 141
_refine_ls_number_reflns 1498
_refine_ls_number_restraints 0
_refine_ls_restrained_S_all 1.039
_refine_ls_R_factor_all 0.0365
_refine_ls_R_factor_gt 0.0308
_refine_ls_shift/su_max 0.000
_refine_ls_shift/su_mean 0.000
_refine_ls_structure_factor_coef Fsqd
_refine_ls_weighting_details 'w=1/[\s^2^(Fo^2^)+(0.0294P)^2^+0.0643P] where P=(Fo^2^+2Fc^2^)/3'
_refine_ls_weighting_scheme calc
_refine_ls_wR_factor_gt 0.0655
_refine_ls_wR_factor_ref 0.0683
_reflns_Friedel_coverage 0.668
_reflns_Friedel_fraction_full 1.000
_reflns_Friedel_fraction_max 0.992
_reflns_number_gt 1323
_reflns_number_total 1498
_reflns_threshold_expression 'I > 2\s(I)'
_cod_data_source_file ei5091sup1.cif
_cod_data_source_block 248K
_cod_database_code 2300696
_shelx_shelxl_version_number 2018/3
_shelx_space_group_comment
;
The symmetry employed for this shelxl refinement is uniquely defined
by the following loop, which should always be used as a source of
symmetry information in preference to the above space-group names.
They are only intended as comments.
;
_olex2_refinement_description
;
;
_olex2_submission_special_instructions 'No special instructions were received'

loop_
_space_group_symop_operation_xyz
'x, y, z'
'-x+1/2, -y, z+1/2'
'-x, y+1/2, -z+1/2'
'x+1/2, -y+1/2, -z'

loop_
_atom_site_label
_atom_site_type_symbol
_atom_site_fract_x
_atom_site_fract_y
_atom_site_fract_z
_atom_site_U_iso_or_equiv
_atom_site_adp_type
_atom_site_occupancy
_atom_site_site_symmetry_order
_atom_site_calc_flag
_atom_site_refinement_flags_posn
_atom_site_refinement_flags_adp
_atom_site_refinement_flags_occupancy
_atom_site_disorder_assembly
_atom_site_disorder_group
C1 C -0.8236(3) -0.1245(3) -0.94621(16) 0.0183(4) Uani 1 1 d . . . . .
C2 C -1.0061(3) -0.0750(3) -0.88108(16) 0.0197(5) Uani 1 1 d . . . . .
C3 C -0.6661(3) 0.1487(3) -0.86725(17) 0.0224(5) Uani 1 1 d . . . . .
C4 C -0.6773(3) 0.0331(3) -0.96043(16) 0.0198(5) Uani 1 1 d . . . . .
C5 C -0.9505(4) 0.0556(3) -0.79837(17) 0.0239(5) Uani 1 1 d . . . . .
C6 C -0.6076(4) 0.0450(4) -0.77337(19) 0.0286(6) Uani 1 1 d . . . . .
O1 O -0.7449(3) 0.1455(2) -1.04075(12) 0.0243(4) Uani 1 1 d . . . . .
O2 O -1.1656(2) -0.0029(2) -0.94007(13) 0.0246(4) Uani 1 1 d . . . . .
O3 O -0.7980(2) -0.0177(2) -0.73485(11) 0.0299(4) Uani 1 1 d . . . . .
O4 O -0.7238(3) -0.2705(2) -0.89885(13) 0.0276(4) Uani 1 1 d . . . . .
O5 O -0.8652(2) 0.20953(19) -0.84095(12) 0.0245(4) Uani 1 1 d . . . . .
H3 H -0.587(3) 0.255(3) -0.8789(17) 0.014(5) Uiso 1 1 d . . . . .
H4 H -0.541(3) -0.016(3) -0.9731(16) 0.015(5) Uiso 1 1 d . . . . .
H2 H -1.058(4) -0.191(3) -0.8509(19) 0.028(6) Uiso 1 1 d . . . . .
H5 H -1.069(3) 0.089(3) -0.759(2) 0.027(7) Uiso 1 1 d . . . . .
H1 H -0.869(3) -0.161(3) -1.0137(17) 0.016(6) Uiso 1 1 d . . . . .
H6A H -0.544(4) 0.119(4) -0.724(2) 0.035(8) Uiso 1 1 d . . . . .
H4A H -0.705(4) -0.352(4) -0.942(2) 0.036(7) Uiso 1 1 d . . . . .
H1A H -0.707(5) 0.095(4) -1.094(3) 0.058(10) Uiso 1 1 d . . . . .
H2A H -1.159(4) 0.103(4) -0.947(2) 0.043(9) Uiso 1 1 d . . . . .
H6B H -0.518(4) -0.057(4) -0.7901(18) 0.029(7) Uiso 1 1 d . . . . .

loop_
_atom_site_aniso_label
_atom_site_aniso_U_11
_atom_site_aniso_U_22
_atom_site_aniso_U_33
_atom_site_aniso_U_23
_atom_site_aniso_U_13
_atom_site_aniso_U_12
C1 0.0220(11) 0.0181(9) 0.0148(10) -0.0007(8) -0.0026(9) 0.0036(9)
C2 0.0198(10) 0.0198(10) 0.0195(11) 0.0024(9) 0.0006(9) -0.0014(8)
C3 0.0220(11) 0.0250(10) 0.0202(11) -0.0005(9) -0.0005(10) -0.0057(9)
C4 0.0181(11) 0.0236(11) 0.0176(10) 0.0007(9) 0.0009(9) 0.0012(9)
C5 0.0251(12) 0.0299(13) 0.0168(10) -0.0015(10) 0.0021(10) -0.0022(10)
C6 0.0290(13) 0.0354(14) 0.0214(12) -0.0013(11) -0.0064(11) -0.0053(11)
O1 0.0328(9) 0.0247(8) 0.0155(8) 0.0022(7) 0.0026(7) -0.0013(7)
O2 0.0225(8) 0.0202(8) 0.0310(9) -0.0012(7) -0.0062(7) 0.0012(7)
O3 0.0326(9) 0.0419(10) 0.0151(7) 0.0057(7) -0.0026(7) -0.0074(8)
O4 0.0352(9) 0.0215(8) 0.0259(9) -0.0013(7) -0.0035(8) 0.0091(7)
O5 0.0288(8) 0.0220(7) 0.0225(8) -0.0046(7) 0.0014(7) 0.0006(7)

loop_
_atom_type_symbol
_atom_type_description
_atom_type_scat_dispersion_real
_atom_type_scat_dispersion_imag
_atom_type_scat_source
C C 0.0033 0.0016 'International Tables Vol C Tables 4.2.6.8 and 6.1.1.4'
H H 0.0000 0.0000 'International Tables Vol C Tables 4.2.6.8 and 6.1.1.4'
O O 0.0106 0.0060 'International Tables Vol C Tables 4.2.6.8 and 6.1.1.4'

loop_
_geom_angle_atom_site_label_1
_geom_angle_atom_site_label_2
_geom_angle_atom_site_label_3
_geom_angle
_geom_angle_site_symmetry_1
_geom_angle_site_symmetry_3
_geom_angle_publ_flag
C2 C1 C4 112.51(17) . . ?
O4 C1 C2 107.86(17) . . ?
O4 C1 C4 110.35(16) . . ?
C5 C2 C1 111.66(18) . . ?
O2 C2 C1 111.88(17) . . ?
O2 C2 C5 109.52(18) . . ?
C4 C3 C6 112.91(19) . . ?
O5 C3 C4 109.45(17) . . ?
O5 C3 C6 101.48(18) . . ?
C3 C4 C1 111.76(17) . . ?
O1 C4 C1 110.11(17) . . ?
O1 C4 C3 106.64(16) . . ?
O3 C5 C2 110.6(2) . . ?
O5 C5 C2 109.80(18) . . ?
O5 C5 O3 105.40(17) . . ?
O3 C6 C3 103.40(18) . . ?
C5 O3 C6 106.84(16) . . ?
C5 O5 C3 102.05(16) . . ?

loop_
_geom_bond_atom_site_label_1
_geom_bond_atom_site_label_2
_geom_bond_distance
_geom_bond_site_symmetry_2
_geom_bond_publ_flag
C1 C2 1.537(3) . ?
C1 C4 1.543(3) . ?
C1 O4 1.427(2) . ?
C2 C5 1.517(3) . ?
C2 O2 1.425(3) . ?
C3 C4 1.511(3) . ?
C3 C6 1.519(3) . ?
C3 O5 1.445(3) . ?
C4 O1 1.431(3) . ?
C5 O3 1.430(3) . ?
C5 O5 1.405(3) . ?
C6 O3 1.445(3) . ?

_cod_database_fobs_code 2300696
